data_2228228
loop_
_publ_author_name
'Gupta, Sushil K.'
'Anjana, Chanda'
'Butcher, Ray J.'
'Sen, Neha'

_publ_section_title
;
 Dichlorido[\m-10,21-dimethyl-2,7,13,18-tetraphenyl-3,6,14,17-tetraazatricyclo[17.3.1.1^8,12^]tetracosa-1(23),2,6,8,10,12(24),13,17,19,21-decaene-23,24-diolato]dicopper(II)
 ethanol hemisolvate dihydrate
;
_journal_coeditor_code BT5381
_journal_issue 12
_journal_name_full 'Acta Crystallographica Section E'
_journal_page_first m1531
_journal_page_last m1532
_journal_paper_doi 10.1107/S1600536810042248
_journal_volume 66
_journal_year 2010
_chemical_formula_iupac '[Cu2 (C46 H38 N4 O2) Cl2], 0.5C2 H6 O, 2H2 O'
_chemical_formula_moiety 'C46 H38 Cl2 Cu2 N4 O2, 0.5(C2 H6 O), 2(H2 O)'
_chemical_formula_sum 'C47 H45 Cl2 Cu2 N4 O4.5'
_chemical_formula_weight 935.85
_chemical_name_systematic
;
Dichlorido[\m-10,21-dimethyl-2,7,13,18-tetraphenyl-3,6,14,17-
tetraazatricyclo[17.3.1.1^8,12^]tetracosa-1(23),2,6,8,10,12(24),13,17,19,21-
decaene-23,24-diolato]dicopper(II) ethanol hemisolvate dihydrate
;
_space_group_IT_number 14
_symmetry_cell_setting monoclinic
_symmetry_space_group_name_Hall '-P 2yn'
_symmetry_space_group_name_H-M 'P 1 21/n 1'
_atom_sites_solution_hydrogens geom
_atom_sites_solution_primary direct
_atom_sites_solution_secondary difmap
_audit_creation_method SHELXL-97
_cell_angle_alpha 90.00
_cell_angle_beta 103.964(2)
_cell_angle_gamma 90.00
_cell_formula_units_Z 2
_cell_length_a 15.1983(4)
_cell_length_b 16.2680(5)
_cell_length_c 19.3344(5)
_cell_measurement_reflns_used 6395
_cell_measurement_temperature 293(2)
_cell_measurement_theta_max 22.5
_cell_measurement_theta_min 2.1
_cell_volume 4639.1(2)
_computing_cell_refinement 'APEX2 and SAINT-Plus (Bruker, 2004)'
_computing_data_collection 'APEX2 (Bruker, 2004)'
_computing_data_reduction 'SAINT and XPREP (Bruker, 2004)'
_computing_molecular_graphics 'SHELXTL (Sheldrick, 2008)'
_computing_publication_material 'SHELXTL (Sheldrick, 2008)'
_computing_structure_refinement 'SHELXL97 (Sheldrick, 2008)'
_computing_structure_solution 'SHELXS97 (Sheldrick, 2008)'
_diffrn_ambient_temperature 293(2)
_diffrn_measured_fraction_theta_full 0.995
_diffrn_measured_fraction_theta_max 0.995
_diffrn_measurement_device_type 'Bruker Kappa APEXII CCD'
_diffrn_measurement_method '\w and \f scan'
_diffrn_radiation_monochromator graphite
_diffrn_radiation_source 'fine-focus sealed tube'
_diffrn_radiation_type MoK\a
_diffrn_radiation_wavelength 0.71073
_diffrn_reflns_av_R_equivalents 0.0536
_diffrn_reflns_av_sigmaI/netI 0.0402
_diffrn_reflns_limit_h_max 16
_diffrn_reflns_limit_h_min -16
_diffrn_reflns_limit_k_max 18
_diffrn_reflns_limit_k_min -18
_diffrn_reflns_limit_l_max 21
_diffrn_reflns_limit_l_min -21
_diffrn_reflns_number 36333
_diffrn_reflns_theta_full 23.32
_diffrn_reflns_theta_max 23.32
_diffrn_reflns_theta_min 1.98
_diffrn_standards_decay_% 0
_exptl_absorpt_coefficient_mu 1.079
_exptl_absorpt_correction_T_max 0.8132
_exptl_absorpt_correction_T_min 0.7379
_exptl_absorpt_correction_type multi-scan
_exptl_absorpt_process_details '(SADABS; Bruker, 1999)'
_exptl_crystal_colour brown
_exptl_crystal_density_diffrn 1.340
_exptl_crystal_density_method 'not measured'
_exptl_crystal_description needle
_exptl_crystal_F_000 1932
_exptl_crystal_size_max 0.30
_exptl_crystal_size_mid 0.20
_exptl_crystal_size_min 0.20
_refine_diff_density_max 0.508
_refine_diff_density_min -0.342
_refine_ls_extinction_coef 0.0049(5)
_refine_ls_extinction_method none
_refine_ls_goodness_of_fit_ref 1.051
_refine_ls_hydrogen_treatment mixed
_refine_ls_matrix_type full
_refine_ls_number_parameters 575
_refine_ls_number_reflns 6669
_refine_ls_number_restraints 13
_refine_ls_restrained_S_all 1.084
_refine_ls_R_factor_all 0.0731
_refine_ls_R_factor_gt 0.0438
_refine_ls_shift/su_max 0.001
_refine_ls_shift/su_mean 0.000
_refine_ls_structure_factor_coef Fsqd
_refine_ls_weighting_details 'calc w=1/[\s^2^(Fo^2^)+(0.0717P)^2^+3.5141P] where P=(Fo^2^+2Fc^2^)/3'
_refine_ls_weighting_scheme calc
_refine_ls_wR_factor_gt 0.1168
_refine_ls_wR_factor_ref 0.1365
_reflns_number_gt 4664
_reflns_number_total 6669
_reflns_threshold_expression I>2\s(I)
_cod_data_source_file bt5381.cif
_cod_data_source_block I
_cod_original_sg_symbol_H-M 'P 21/n'
_cod_database_code 2228228
_cod_database_fobs_code 2228228

loop_
_symmetry_equiv_pos_as_xyz
'x, y, z'
'-x+1/2, y+1/2, -z+1/2'
'-x, -y, -z'
'x-1/2, -y-1/2, z-1/2'

loop_
_atom_site_type_symbol
_atom_site_label
_atom_site_fract_x
_atom_site_fract_y
_atom_site_fract_z
_atom_site_U_iso_or_equiv
_atom_site_adp_type
_atom_site_calc_flag
_atom_site_refinement_flags
_atom_site_occupancy
_atom_site_disorder_assembly
_atom_site_disorder_group
Cu Cu1 1.09084(3) 0.47211(2) 1.039422(19) 0.04010(11) Uani d . 1 . .
Cu Cu2 0.52512(3) 0.47246(3) 0.57491(2) 0.04566(12) Uani d . 1 . .
Cl Cl1 1.17520(9) 0.59912(7) 1.06780(7) 0.0984(4) Uani d . 1 . .
Cl Cl2 0.53483(9) 0.59915(7) 0.64348(7) 0.0943(4) Uani d . 1 . .
O O1 0.97493(14) 0.50362(14) 1.05664(11) 0.0473(6) Uani d . 1 . .
O O2 0.58164(14) 0.50367(15) 0.49873(11) 0.0519(7) Uani d . 1 . .
O O3 0.5295(5) 0.5394(8) 0.7957(6) 0.283(7) Uani d PD 0.50 . .
H H4 0.5485 0.5341 0.8389 0.425 Uiso calc PR 0.50 . .
O O1W 0.5206(3) 0.7508(3) 0.5223(2) 0.1308(15) Uani d D 1 . .
H H1W1 0.5577(17) 0.7868(13) 0.538(2) 0.196 Uiso d D 1 . .
H H1W2 0.526(3) 0.7165(15) 0.5540(15) 0.196 Uiso d D 1 . .
O O2W 0.6367(7) 0.4809(11) 0.9357(13) 0.370(13) Uani d PD 0.50 . .
H H2W1 0.6163 0.4422 0.9569 0.555 Uiso d PRD 0.50 . .
H H2W2 0.6163 0.4649 0.8861 0.555 Uiso d PRD 0.50 . .
O O3W 0.5749(10) 0.3569(14) 1.0049(11) 0.443(12) Uani d PD 0.50 . .
H H3W1 0.5202 0.3669 0.9609 0.665 Uiso d PRD 0.50 . .
H H3W2 0.5644 0.3602 1.0442 0.665 Uiso d PRD 0.50 . .
N N1 1.12269(17) 0.41850(16) 1.13139(13) 0.0396(7) Uani d . 1 . .
N N2 1.16146(18) 0.39153(17) 1.00425(13) 0.0458(8) Uani d . 1 . .
N N3 0.63697(17) 0.41998(16) 0.62346(13) 0.0435(7) Uani d . 1 . .
N N4 0.46031(18) 0.39075(18) 0.61374(15) 0.0554(9) Uani d . 1 . .
C C1 1.04385(19) 0.48096(18) 0.88252(15) 0.0341(8) Uani d . 1 . .
C C2 1.1145(2) 0.42521(19) 0.87872(15) 0.0369(8) Uani d . 1 . .
C C3 1.1337(2) 0.4126(2) 0.81264(16) 0.0443(9) Uani d . 1 . .
H H3 1.1805 0.3768 0.8101 0.053 Uiso calc R 1 . .
C C4 1.0874(2) 0.4498(2) 0.75130(16) 0.0446(9) Uani d . 1 . .
C C5 1.0176(2) 0.50157(19) 0.75585(16) 0.0392(8) Uani d . 1 . .
H H5 0.9847 0.5265 0.7143 0.047 Uiso calc R 1 . .
C C6 0.99364(19) 0.51866(18) 0.81944(15) 0.0350(8) Uani d . 1 . .
C C7 0.9157(2) 0.57477(18) 0.81663(15) 0.0362(8) Uani d . 1 . .
C C8 0.8847(2) 0.62559(19) 0.75101(15) 0.0400(9) Uani d . 1 . .
C C9 0.9455(3) 0.6785(2) 0.73011(16) 0.0494(10) Uani d . 1 . .
H H9 1.0064 0.6783 0.7543 0.059 Uiso calc R 1 . .
C C10 0.9154(3) 0.7317(2) 0.67306(19) 0.0651(12) Uani d . 1 . .
H H10 0.9557 0.7680 0.6599 0.078 Uiso calc R 1 . .
C C11 0.8266(3) 0.7308(2) 0.63641(19) 0.0720(13) Uani d . 1 . .
H H11 0.8068 0.7667 0.5984 0.086 Uiso calc R 1 . .
C C12 0.7674(3) 0.6784(3) 0.65477(19) 0.0695(13) Uani d . 1 . .
H H12 0.7073 0.6778 0.6288 0.083 Uiso calc R 1 . .
C C13 0.7953(2) 0.6251(2) 0.71241(17) 0.0513(10) Uani d . 1 . .
H H13 0.7540 0.5893 0.7248 0.062 Uiso calc R 1 . .
C C14 1.2011(2) 0.3657(2) 1.13193(18) 0.0608(11) Uani d . 1 . .
H H14A 1.2563 0.3972 1.1486 0.073 Uiso calc R 1 . .
H H14B 1.2020 0.3207 1.1650 0.073 Uiso calc R 1 . .
C C15 1.1991(3) 0.3324(3) 1.06185(18) 0.0741(13) Uani d . 1 . .
H H15A 1.1627 0.2828 1.0546 0.089 Uiso calc R 1 . .
H H15B 1.2602 0.3177 1.0596 0.089 Uiso calc R 1 . .
C C16 1.1640(2) 0.3759(2) 0.93993(16) 0.0393(8) Uani d . 1 . .
C C17 1.2154(2) 0.3023(2) 0.92484(16) 0.0430(9) Uani d . 1 . .
C C18 1.1723(3) 0.2301(2) 0.90520(18) 0.0561(10) Uani d . 1 . .
H H18 1.1095 0.2274 0.8970 0.067 Uiso calc R 1 . .
C C19 1.2206(3) 0.1607(3) 0.8974(2) 0.0750(13) Uani d . 1 . .
H H19 1.1905 0.1112 0.8847 0.090 Uiso calc R 1 . .
C C20 1.3116(3) 0.1643(3) 0.9080(2) 0.0838(14) Uani d . 1 . .
H H20 1.3441 0.1172 0.9029 0.101 Uiso calc R 1 . .
C C21 1.3553(3) 0.2362(3) 0.9260(2) 0.0807(14) Uani d . 1 . .
H H21 1.4179 0.2387 0.9323 0.097 Uiso calc R 1 . .
C C22 1.3082(2) 0.3061(3) 0.93507(19) 0.0614(11) Uani d . 1 . .
H H22 1.3388 0.3554 0.9480 0.074 Uiso calc R 1 . .
C C23 1.1097(3) 0.4335(3) 0.68094(18) 0.0719(12) Uani d . 1 . .
H H23A 1.1262 0.3769 0.6785 0.108 Uiso calc R 1 . .
H H23B 1.1593 0.4679 0.6764 0.108 Uiso calc R 1 . .
H H23C 1.0576 0.4455 0.6430 0.108 Uiso calc R 1 . .
C C24 0.6667(2) 0.52384(19) 0.50571(15) 0.0368(8) Uani d . 1 . .
C C25 0.3096(2) 0.41742(19) 0.54154(15) 0.0372(8) Uani d . 1 . .
C C26 0.2183(2) 0.39777(19) 0.53150(16) 0.0412(9) Uani d . 1 A .
H H26 0.2023 0.3592 0.5618 0.049 Uiso calc R 1 . .
C C27 0.1505(2) 0.4319(2) 0.47948(16) 0.0396(8) Uani d . 1 . .
C C28 0.1757(2) 0.48855(19) 0.43462(16) 0.0387(8) Uani d . 1 . .
H H28 0.1305 0.5125 0.3992 0.046 Uiso calc R 1 . .
C C29 0.7350(2) 0.48847(18) 0.56032(15) 0.0356(8) Uani d . 1 . .
C C30 0.7164(2) 0.42868(19) 0.61303(15) 0.0382(8) Uani d . 1 A .
C C31 0.7943(2) 0.37859(19) 0.65308(17) 0.0424(9) Uani d . 1 . .
C C32 0.8411(2) 0.3293(2) 0.61612(19) 0.0515(10) Uani d . 1 A .
H H32 0.8268 0.3307 0.5666 0.062 Uiso calc R 1 . .
C C33 0.9089(3) 0.2780(2) 0.6522(2) 0.0712(13) Uani d . 1 . .
H H33 0.9389 0.2439 0.6268 0.085 Uiso calc R 1 A .
C C34 0.9321(3) 0.2768(3) 0.7248(3) 0.0818(15) Uani d . 1 A .
H H34 0.9781 0.2422 0.7489 0.098 Uiso calc R 1 . .
C C35 0.8880(3) 0.3265(3) 0.7621(2) 0.0721(13) Uani d . 1 . .
H H35 0.9044 0.3260 0.8117 0.087 Uiso calc R 1 A .
C C36 0.8191(2) 0.3776(2) 0.72694(18) 0.0533(10) Uani d . 1 A .
H H36 0.7893 0.4113 0.7528 0.064 Uiso calc R 1 . .
C C37 0.6168(3) 0.3678(4) 0.6819(3) 0.0512(14) Uani d PD 0.680(5) A 1
H H37A 0.6141 0.4017 0.7226 0.061 Uiso calc PR 0.680(5) A 1
H H37B 0.6638 0.3269 0.6970 0.061 Uiso calc PR 0.680(5) A 1
C C38 0.5260(3) 0.3264(4) 0.6524(3) 0.0598(17) Uani d PD 0.680(5) A 1
H H38A 0.5325 0.2828 0.6198 0.072 Uiso calc PR 0.680(5) A 1
H H38B 0.5037 0.3026 0.6909 0.072 Uiso calc PR 0.680(5) A 1
C C37' 0.6112(7) 0.3476(9) 0.6580(6) 0.0512(14) Uani d PD 0.320(5) A 2
H H37C 0.6584 0.3347 0.7001 0.061 Uiso calc PR 0.320(5) A 2
H H37D 0.6047 0.3011 0.6257 0.061 Uiso calc PR 0.320(5) A 2
C C38' 0.5228(7) 0.3623(8) 0.6789(7) 0.0598(17) Uani d PD 0.320(5) A 2
H H38C 0.5010 0.3119 0.6958 0.072 Uiso calc PR 0.320(5) A 2
H H38D 0.5303 0.4036 0.7161 0.072 Uiso calc PR 0.320(5) A 2
C C39 0.3754(2) 0.3723(2) 0.59562(17) 0.0444(9) Uani d . 1 A .
C C40 0.3429(2) 0.2996(2) 0.62927(18) 0.0482(9) Uani d . 1 . .
C C41 0.3327(3) 0.2247(2) 0.5969(2) 0.0681(12) Uani d . 1 A .
H H41 0.3441 0.2184 0.5520 0.082 Uiso calc R 1 . .
C C42 0.3054(3) 0.1576(3) 0.6310(3) 0.0912(17) Uani d . 1 . .
H H42 0.3008 0.1059 0.6098 0.109 Uiso calc R 1 A .
C C43 0.2855(3) 0.1676(3) 0.6957(3) 0.0975(16) Uani d . 1 A .
H H43 0.2652 0.1230 0.7176 0.117 Uiso calc R 1 . .
C C44 0.2948(3) 0.2402(3) 0.7275(2) 0.0872(15) Uani d . 1 . .
H H44 0.2820 0.2458 0.7719 0.105 Uiso calc R 1 A .
C C45 0.3234(2) 0.3077(3) 0.6954(2) 0.0652(12) Uani d . 1 A .
H H45 0.3296 0.3585 0.7181 0.078 Uiso calc R 1 . .
C C46 0.0538(2) 0.4050(2) 0.46937(19) 0.0549(10) Uani d . 1 A .
H H46A 0.0382 0.4044 0.5146 0.082 Uiso calc R 1 . .
H H46B 0.0465 0.3509 0.4490 0.082 Uiso calc R 1 . .
H H46C 0.0147 0.4426 0.4380 0.082 Uiso calc R 1 . .
C C47 0.3985(7) 0.4819(7) 0.8194(8) 0.250(11) Uani d PD 0.50 . .
H H47A 0.3347 0.4744 0.7997 0.375 Uiso calc PR 0.50 . .
H H47B 0.4088 0.4974 0.8686 0.375 Uiso calc PR 0.50 . .
H H47C 0.4298 0.4314 0.8157 0.375 Uiso calc PR 0.50 . .
C C48 0.4334(9) 0.5483(9) 0.7789(9) 0.292(9) Uani d PD 0.50 . .
H H48A 0.4084 0.5420 0.7280 0.350 Uiso calc PR 0.50 . .
H H48B 0.4167 0.6021 0.7932 0.350 Uiso calc PR 0.50 . .

loop_
_atom_site_aniso_label
_atom_site_aniso_U_11
_atom_site_aniso_U_22
_atom_site_aniso_U_33
_atom_site_aniso_U_12
_atom_site_aniso_U_13
_atom_site_aniso_U_23
Cu1 0.0408(2) 0.0455(2) 0.03363(19) 0.01844(18) 0.00837(16) 0.00292(17)
Cu2 0.0359(2) 0.0530(2) 0.0464(2) -0.00232(19) 0.00656(18) 0.02143(19)
Cl1 0.1143(9) 0.0656(7) 0.1098(9) -0.0300(7) 0.0164(8) -0.0062(7)
Cl2 0.1024(9) 0.0662(7) 0.1126(9) 0.0039(7) 0.0227(8) -0.0161(7)
O1 0.0457(12) 0.0634(14) 0.0318(11) 0.0272(11) 0.0076(10) 0.0027(10)
O2 0.0329(12) 0.0715(15) 0.0484(13) -0.0072(11) 0.0040(10) 0.0273(12)
O3 0.356(14) 0.345(15) 0.188(9) 0.215(12) 0.141(10) 0.125(9)
O1W 0.115(3) 0.156(3) 0.126(3) -0.016(3) 0.037(2) 0.023(3)
O2W 0.065(6) 0.325(19) 0.71(4) 0.021(9) 0.071(12) 0.06(2)
O3W 0.179(12) 0.61(3) 0.51(2) 0.054(16) 0.029(14) -0.38(2)
N1 0.0407(14) 0.0414(15) 0.0360(13) 0.0166(12) 0.0075(12) 0.0054(12)
N2 0.0478(15) 0.0525(16) 0.0367(14) 0.0245(13) 0.0094(12) 0.0040(12)
N3 0.0389(14) 0.0464(15) 0.0441(14) -0.0024(13) 0.0079(12) 0.0175(13)
N4 0.0385(15) 0.0663(19) 0.0591(17) -0.0008(14) 0.0074(13) 0.0333(15)
C1 0.0316(15) 0.0389(17) 0.0325(15) 0.0062(14) 0.0090(13) 0.0023(14)
C2 0.0344(16) 0.0396(17) 0.0377(16) 0.0095(14) 0.0106(13) -0.0003(14)
C3 0.0442(17) 0.0458(19) 0.0465(18) 0.0181(16) 0.0179(15) 0.0028(15)
C4 0.0471(18) 0.052(2) 0.0375(17) 0.0124(16) 0.0164(15) 0.0008(15)
C5 0.0440(18) 0.0428(18) 0.0294(15) 0.0084(15) 0.0065(14) -0.0006(14)
C6 0.0312(16) 0.0340(17) 0.0392(16) 0.0051(14) 0.0072(13) -0.0050(14)
C7 0.0375(16) 0.0336(16) 0.0331(16) 0.0081(14) 0.0000(14) -0.0052(14)
C8 0.0495(19) 0.0389(17) 0.0285(15) 0.0117(16) 0.0032(14) -0.0051(14)
C9 0.066(2) 0.0419(19) 0.0377(17) 0.0053(18) 0.0082(16) -0.0042(15)
C10 0.105(3) 0.046(2) 0.049(2) 0.007(2) 0.026(2) 0.0054(17)
C11 0.105(3) 0.062(2) 0.041(2) 0.033(2) 0.003(2) 0.0060(19)
C12 0.077(3) 0.075(3) 0.045(2) 0.034(2) -0.009(2) -0.003(2)
C13 0.050(2) 0.054(2) 0.0442(19) 0.0151(18) 0.0004(16) -0.0048(17)
C14 0.061(2) 0.072(2) 0.054(2) 0.0405(19) 0.0219(17) 0.0171(18)
C15 0.094(3) 0.085(3) 0.045(2) 0.059(2) 0.0195(19) 0.0149(19)
C16 0.0315(16) 0.0468(18) 0.0407(17) 0.0097(15) 0.0112(14) 0.0001(15)
C17 0.0429(18) 0.051(2) 0.0375(16) 0.0212(16) 0.0149(14) 0.0071(15)
C18 0.061(2) 0.051(2) 0.062(2) 0.0161(19) 0.0267(18) 0.0044(18)
C19 0.105(3) 0.054(2) 0.071(2) 0.023(2) 0.031(2) 0.005(2)
C20 0.115(3) 0.077(3) 0.066(2) 0.061(3) 0.032(2) 0.010(2)
C21 0.063(2) 0.112(3) 0.072(3) 0.053(2) 0.025(2) 0.008(2)
C22 0.050(2) 0.076(3) 0.061(2) 0.023(2) 0.0181(18) 0.001(2)
C23 0.084(3) 0.094(3) 0.0438(19) 0.040(2) 0.0275(19) 0.006(2)
C24 0.0306(16) 0.0436(18) 0.0364(16) -0.0036(15) 0.0082(13) 0.0047(14)
C25 0.0341(16) 0.0409(17) 0.0376(16) -0.0016(15) 0.0106(13) 0.0034(14)
C26 0.0467(18) 0.0422(18) 0.0395(16) -0.0061(15) 0.0196(14) 0.0023(14)
C27 0.0346(16) 0.0431(18) 0.0406(17) -0.0060(15) 0.0080(14) -0.0016(15)
C28 0.0357(17) 0.0415(18) 0.0360(16) -0.0005(15) 0.0027(14) -0.0007(14)
C29 0.0374(17) 0.0324(16) 0.0368(16) -0.0027(14) 0.0085(14) 0.0005(13)
C30 0.0400(17) 0.0355(17) 0.0359(16) -0.0073(15) 0.0029(14) 0.0010(14)
C31 0.0374(18) 0.0356(17) 0.0480(19) -0.0053(15) -0.0019(15) 0.0076(15)
C32 0.049(2) 0.0409(19) 0.060(2) -0.0059(17) 0.0038(17) 0.0013(17)
C33 0.052(2) 0.051(2) 0.105(3) 0.008(2) 0.007(2) 0.002(2)
C34 0.058(2) 0.067(3) 0.102(3) 0.009(2) -0.015(2) 0.029(3)
C35 0.066(3) 0.077(3) 0.058(2) -0.015(2) -0.014(2) 0.024(2)
C36 0.051(2) 0.054(2) 0.048(2) -0.0067(18) -0.0026(17) 0.0053(17)
C37 0.046(2) 0.067(3) 0.040(3) 0.006(2) 0.008(2) 0.024(2)
C38 0.042(2) 0.061(4) 0.076(4) 0.008(3) 0.014(2) 0.035(3)
C37' 0.046(2) 0.067(3) 0.040(3) 0.006(2) 0.008(2) 0.024(2)
C38' 0.042(2) 0.061(4) 0.076(4) 0.008(3) 0.014(2) 0.035(3)
C39 0.0420(18) 0.0497(19) 0.0457(18) -0.0010(16) 0.0190(15) 0.0100(15)
C40 0.0364(17) 0.054(2) 0.057(2) 0.0025(16) 0.0180(15) 0.0226(17)
C41 0.066(2) 0.058(2) 0.085(3) -0.003(2) 0.028(2) 0.012(2)
C42 0.071(3) 0.055(3) 0.149(4) -0.005(2) 0.029(3) 0.020(3)
C43 0.075(3) 0.086(3) 0.140(4) 0.004(3) 0.044(3) 0.064(3)
C44 0.080(3) 0.108(4) 0.085(3) 0.010(3) 0.042(2) 0.048(3)
C45 0.060(2) 0.074(3) 0.067(2) 0.010(2) 0.0260(19) 0.025(2)
C46 0.0427(19) 0.066(2) 0.057(2) -0.0076(18) 0.0131(17) 0.0036(18)
C47 0.201(18) 0.156(13) 0.35(3) 0.001(13) -0.019(18) -0.134(15)
C48 0.346(18) 0.231(17) 0.39(2) 0.177(15) 0.275(16) 0.174(15)

loop_
_atom_type_symbol
_atom_type_description
_atom_type_scat_dispersion_real
_atom_type_scat_dispersion_imag
_atom_type_scat_source
C C 0.0033 0.0016 'International Tables Vol C Tables 4.2.6.8 and 6.1.1.4'
H H 0.0000 0.0000 'International Tables Vol C Tables 4.2.6.8 and 6.1.1.4'
N N 0.0061 0.0033 'International Tables Vol C Tables 4.2.6.8 and 6.1.1.4'
O O 0.0106 0.0060 'International Tables Vol C Tables 4.2.6.8 and 6.1.1.4'
Cl Cl 0.1484 0.1585 'International Tables Vol C Tables 4.2.6.8 and 6.1.1.4'
Cu Cu 0.3201 1.2651 'International Tables Vol C Tables 4.2.6.8 and 6.1.1.4'

loop_
_geom_angle_atom_site_label_1
_geom_angle_atom_site_label_2
_geom_angle_atom_site_label_3
_geom_angle_site_symmetry_1
_geom_angle_site_symmetry_3
_geom_angle
_geom_angle_publ_flag
N2 Cu1 O1 . 3_767 90.16(10) ?
N2 Cu1 N1 . . 88.88(11) ?
O1 Cu1 N1 3_767 . 159.32(11) ?
N2 Cu1 O1 . . 148.23(11) ?
O1 Cu1 O1 3_767 . 80.20(10) ?
N1 Cu1 O1 . . 89.86(10) ?
N2 Cu1 Cl1 . . 110.60(9) ?
O1 Cu1 Cl1 3_767 . 99.59(8) ?
N1 Cu1 Cl1 . . 100.07(8) ?
O1 Cu1 Cl1 . . 100.87(8) ?
N2 Cu1 Cu1 . 3_767 124.02(7) ?
O1 Cu1 Cu1 3_767 3_767 40.26(7) ?
N1 Cu1 Cu1 . 3_767 127.43(8) ?
O1 Cu1 Cu1 . 3_767 39.93(6) ?
Cl1 Cu1 Cu1 . 3_767 103.43(4) ?
N4 Cu2 O2 . 3_666 90.49(10) ?
N4 Cu2 N3 . . 88.75(11) ?
O2 Cu2 N3 3_666 . 159.37(11) ?
N4 Cu2 O2 . . 147.45(12) ?
O2 Cu2 O2 3_666 . 80.47(10) ?
N3 Cu2 O2 . . 89.18(10) ?
N4 Cu2 Cl2 . . 110.11(10) ?
O2 Cu2 Cl2 3_666 . 99.31(8) ?
N3 Cu2 Cl2 . . 100.31(9) ?
O2 Cu2 Cl2 . . 102.22(8) ?
N4 Cu2 Cu2 . 3_666 124.09(8) ?
O2 Cu2 Cu2 3_666 3_666 40.49(7) ?
N3 Cu2 Cu2 . 3_666 126.88(8) ?
O2 Cu2 Cu2 . 3_666 39.97(6) ?
Cl2 Cu2 Cu2 . 3_666 104.16(4) ?
C1 O1 Cu1 3_767 3_767 131.06(19) ?
C1 O1 Cu1 3_767 . 127.82(18) ?
Cu1 O1 Cu1 3_767 . 99.80(10) ?
C24 O2 Cu2 . 3_666 131.45(19) ?
C24 O2 Cu2 . . 126.42(19) ?
Cu2 O2 Cu2 3_666 . 99.54(10) ?
C48 O3 H4 . . 109.5 ?
H1W1 O1W H1W2 . . 105(3) ?
H2W1 O2W H2W2 . . 102.3 ?
H3W1 O3W H3W2 . . 116.8 ?
C7 N1 C14 3_767 . 124.5(3) ?
C7 N1 Cu1 3_767 . 128.4(2) ?
C14 N1 Cu1 . . 107.0(2) ?
C16 N2 C15 . . 120.4(3) ?
C16 N2 Cu1 . . 129.1(2) ?
C15 N2 Cu1 . . 109.0(2) ?
C30 N3 C37' . . 122.1(5) ?
C30 N3 C37 . . 123.6(3) ?
C30 N3 Cu2 . . 128.9(2) ?
C37' N3 Cu2 . . 106.2(4) ?
C37 N3 Cu2 . . 107.4(2) ?
C39 N4 C38' . . 124.2(5) ?
C39 N4 C38 . . 118.2(3) ?
C39 N4 Cu2 . . 129.2(2) ?
C38' N4 Cu2 . . 105.7(5) ?
C38 N4 Cu2 . . 109.5(3) ?
O1 C1 C6 3_767 . 120.4(3) ?
O1 C1 C2 3_767 . 120.2(2) ?
C6 C1 C2 . . 119.3(3) ?
C3 C2 C1 . . 118.0(3) ?
C3 C2 C16 . . 118.4(3) ?
C1 C2 C16 . . 123.4(3) ?
C4 C3 C2 . . 123.6(3) ?
C4 C3 H3 . . 118.2 ?
C2 C3 H3 . . 118.2 ?
C3 C4 C5 . . 117.4(3) ?
C3 C4 C23 . . 121.8(3) ?
C5 C4 C23 . . 120.8(3) ?
C4 C5 C6 . . 123.4(3) ?
C4 C5 H5 . . 118.3 ?
C6 C5 H5 . . 118.3 ?
C5 C6 C1 . . 118.3(3) ?
C5 C6 C7 . . 117.8(3) ?
C1 C6 C7 . . 123.9(3) ?
N1 C7 C6 3_767 . 122.2(3) ?
N1 C7 C8 3_767 . 120.6(3) ?
C6 C7 C8 . . 117.1(3) ?
C13 C8 C9 . . 118.8(3) ?
C13 C8 C7 . . 121.5(3) ?
C9 C8 C7 . . 119.6(3) ?
C10 C9 C8 . . 120.0(3) ?
C10 C9 H9 . . 120.0 ?
C8 C9 H9 . . 120.0 ?
C11 C10 C9 . . 120.1(4) ?
C11 C10 H10 . . 120.0 ?
C9 C10 H10 . . 120.0 ?
C12 C11 C10 . . 120.6(4) ?
C12 C11 H11 . . 119.7 ?
C10 C11 H11 . . 119.7 ?
C11 C12 C13 . . 120.7(4) ?
C11 C12 H12 . . 119.7 ?
C13 C12 H12 . . 119.7 ?
C8 C13 C12 . . 119.8(4) ?
C8 C13 H13 . . 120.1 ?
C12 C13 H13 . . 120.1 ?
C15 C14 N1 . . 112.2(3) ?
C15 C14 H14A . . 109.2 ?
N1 C14 H14A . . 109.2 ?
C15 C14 H14B . . 109.2 ?
N1 C14 H14B . . 109.2 ?
H14A C14 H14B . . 107.9 ?
C14 C15 N2 . . 112.2(3) ?
C14 C15 H15A . . 109.2 ?
N2 C15 H15A . . 109.2 ?
C14 C15 H15B . . 109.2 ?
N2 C15 H15B . . 109.2 ?
H15A C15 H15B . . 107.9 ?
N2 C16 C2 . . 122.8(3) ?
N2 C16 C17 . . 119.2(3) ?
C2 C16 C17 . . 117.9(3) ?
C18 C17 C22 . . 119.2(3) ?
C18 C17 C16 . . 120.6(3) ?
C22 C17 C16 . . 120.0(3) ?
C17 C18 C19 . . 120.5(4) ?
C17 C18 H18 . . 119.7 ?
C19 C18 H18 . . 119.7 ?
C20 C19 C18 . . 120.3(4) ?
C20 C19 H19 . . 119.9 ?
C18 C19 H19 . . 119.9 ?
C19 C20 C21 . . 119.9(4) ?
C19 C20 H20 . . 120.0 ?
C21 C20 H20 . . 120.0 ?
C20 C21 C22 . . 120.7(4) ?
C20 C21 H21 . . 119.7 ?
C22 C21 H21 . . 119.7 ?
C21 C22 C17 . . 119.4(4) ?
C21 C22 H22 . . 120.3 ?
C17 C22 H22 . . 120.3 ?
C4 C23 H23A . . 109.5 ?
C4 C23 H23B . . 109.5 ?
H23A C23 H23B . . 109.5 ?
C4 C23 H23C . . 109.5 ?
H23A C23 H23C . . 109.5 ?
H23B C23 H23C . . 109.5 ?
O2 C24 C29 . . 120.3(3) ?
O2 C24 C25 . 3_666 119.8(3) ?
C29 C24 C25 . 3_666 119.9(3) ?
C26 C25 C24 . 3_666 117.5(3) ?
C26 C25 C39 . . 118.2(3) ?
C24 C25 C39 3_666 . 124.2(3) ?
C27 C26 C25 . . 123.9(3) ?
C27 C26 H26 . . 118.1 ?
C25 C26 H26 . . 118.1 ?
C26 C27 C28 . . 117.2(3) ?
C26 C27 C46 . . 121.1(3) ?
C28 C27 C46 . . 121.6(3) ?
C27 C28 C29 . 3_666 123.4(3) ?
C27 C28 H28 . . 118.3 ?
C29 C28 H28 3_666 . 118.3 ?
C28 C29 C24 3_666 . 118.2(3) ?
C28 C29 C30 3_666 . 118.2(3) ?
C24 C29 C30 . . 123.6(3) ?
N3 C30 C29 . . 121.6(3) ?
N3 C30 C31 . . 121.3(3) ?
C29 C30 C31 . . 117.1(3) ?
C32 C31 C36 . . 118.7(3) ?
C32 C31 C30 . . 119.5(3) ?
C36 C31 C30 . . 121.7(3) ?
C33 C32 C31 . . 120.4(4) ?
C33 C32 H32 . . 119.8 ?
C31 C32 H32 . . 119.8 ?
C34 C33 C32 . . 120.4(4) ?
C34 C33 H33 . . 119.8 ?
C32 C33 H33 . . 119.8 ?
C35 C34 C33 . . 119.9(4) ?
C35 C34 H34 . . 120.0 ?
C33 C34 H34 . . 120.0 ?
C34 C35 C36 . . 120.5(4) ?
C34 C35 H35 . . 119.7 ?
C36 C35 H35 . . 119.7 ?
C35 C36 C31 . . 120.0(4) ?
C35 C36 H36 . . 120.0 ?
C31 C36 H36 . . 120.0 ?
N3 C37 C38 . . 107.5(4) ?
N3 C37 H37A . . 110.2 ?
C38 C37 H37A . . 110.2 ?
N3 C37 H37B . . 110.2 ?
C38 C37 H37B . . 110.2 ?
H37A C37 H37B . . 108.5 ?
N4 C38 C37 . . 108.1(4) ?
N4 C38 H38A . . 110.1 ?
C37 C38 H38A . . 110.1 ?
N4 C38 H38B . . 110.1 ?
C37 C38 H38B . . 110.1 ?
H38A C38 H38B . . 108.4 ?
N3 C37' C38' . . 110.5(10) ?
N3 C37' H37C . . 109.6 ?
C38' C37' H37C . . 109.6 ?
N3 C37' H37D . . 109.6 ?
C38' C37' H37D . . 109.6 ?
H37C C37' H37D . . 108.1 ?
N4 C38' C37' . . 104.8(9) ?
N4 C38' H38C . . 110.8 ?
C37' C38' H38C . . 110.8 ?
N4 C38' H38D . . 110.8 ?
C37' C38' H38D . . 110.8 ?
H38C C38' H38D . . 108.9 ?
N4 C39 C25 . . 123.1(3) ?
N4 C39 C40 . . 118.8(3) ?
C25 C39 C40 . . 118.1(3) ?
C41 C40 C45 . . 118.9(3) ?
C41 C40 C39 . . 121.5(3) ?
C45 C40 C39 . . 119.6(3) ?
C40 C41 C42 . . 119.9(4) ?
C40 C41 H41 . . 120.0 ?
C42 C41 H41 . . 120.0 ?
C43 C42 C41 . . 119.8(5) ?
C43 C42 H42 . . 120.1 ?
C41 C42 H42 . . 120.1 ?
C44 C43 C42 . . 120.7(4) ?
C44 C43 H43 . . 119.6 ?
C42 C43 H43 . . 119.6 ?
C43 C44 C45 . . 120.7(5) ?
C43 C44 H44 . . 119.7 ?
C45 C44 H44 . . 119.7 ?
C44 C45 C40 . . 119.9(4) ?
C44 C45 H45 . . 120.0 ?
C40 C45 H45 . . 120.0 ?
C27 C46 H46A . . 109.5 ?
C27 C46 H46B . . 109.5 ?
H46A C46 H46B . . 109.5 ?
C27 C46 H46C . . 109.5 ?
H46A C46 H46C . . 109.5 ?
H46B C46 H46C . . 109.5 ?
C48 C47 H47A . . 109.5 ?
C48 C47 H47B . . 109.5 ?
H47A C47 H47B . . 109.5 ?
C48 C47 H47C . . 109.5 ?
H47A C47 H47C . . 109.5 ?
H47B C47 H47C . . 109.5 ?
O3 C48 C47 . . 106.2(9) ?
O3 C48 H48A . . 110.5 ?
C47 C48 H48A . . 110.5 ?
O3 C48 H48B . . 110.5 ?
C47 C48 H48B . . 110.5 ?
H48A C48 H48B . . 108.7 ?

loop_
_geom_bond_atom_site_label_1
_geom_bond_atom_site_label_2
_geom_bond_site_symmetry_2
_geom_bond_distance
_geom_bond_publ_flag
Cu1 N2 . 1.920(3) ?
Cu1 O1 3_767 1.9258(19) ?
Cu1 N1 . 1.934(2) ?
Cu1 O1 . 1.939(2) ?
Cu1 Cl1 . 2.4238(12) ?
Cu1 Cu1 3_767 2.9563(7) ?
Cu2 N4 . 1.913(3) ?
Cu2 O2 3_666 1.922(2) ?
Cu2 N3 . 1.931(2) ?
Cu2 O2 . 1.943(2) ?
Cu2 Cl2 . 2.4356(13) ?
Cu2 Cu2 3_666 2.9512(8) ?
O1 C1 3_767 1.300(4) ?
O1 Cu1 3_767 1.9258(19) ?
O2 C24 . 1.309(4) ?
O2 Cu2 3_666 1.922(2) ?
O3 C48 . 1.425(13) ?
O3 H4 . 0.8200 ?
O1W H1W1 . 0.820(17) ?
O1W H1W2 . 0.818(17) ?
O2W H2W1 . 0.8494 ?
O2W H2W2 . 0.9688 ?
O3W H3W1 . 1.0487 ?
O3W H3W2 . 0.8157 ?
N1 C7 3_767 1.282(4) ?
N1 C14 . 1.467(4) ?
N2 C16 . 1.279(4) ?
N2 C15 . 1.478(4) ?
N3 C30 . 1.279(4) ?
N3 C37' . 1.453(13) ?
N3 C37 . 1.502(6) ?
N4 C39 . 1.289(4) ?
N4 C38' . 1.458(12) ?
N4 C38 . 1.514(6) ?
C1 O1 3_767 1.300(4) ?
C1 C6 . 1.413(4) ?
C1 C2 . 1.421(4) ?
C2 C3 . 1.393(4) ?
C2 C16 . 1.476(4) ?
C3 C4 . 1.366(4) ?
C3 H3 . 0.9300 ?
C4 C5 . 1.374(5) ?
C4 C23 . 1.502(5) ?
C5 C6 . 1.392(4) ?
C5 H5 . 0.9300 ?
C6 C7 . 1.486(4) ?
C7 N1 3_767 1.282(4) ?
C7 C8 . 1.492(4) ?
C8 C13 . 1.384(4) ?
C8 C9 . 1.392(5) ?
C9 C10 . 1.390(5) ?
C9 H9 . 0.9300 ?
C10 C11 . 1.363(6) ?
C10 H10 . 0.9300 ?
C11 C12 . 1.348(6) ?
C11 H11 . 0.9300 ?
C12 C13 . 1.395(5) ?
C12 H12 . 0.9300 ?
C13 H13 . 0.9300 ?
C14 C15 . 1.452(5) ?
C14 H14A . 0.9700 ?
C14 H14B . 0.9700 ?
C15 H15A . 0.9700 ?
C15 H15B . 0.9700 ?
C16 C17 . 1.496(4) ?
C17 C18 . 1.354(5) ?
C17 C22 . 1.378(5) ?
C18 C19 . 1.374(5) ?
C18 H18 . 0.9300 ?
C19 C20 . 1.349(6) ?
C19 H19 . 0.9300 ?
C20 C21 . 1.350(6) ?
C20 H20 . 0.9300 ?
C21 C22 . 1.377(6) ?
C21 H21 . 0.9300 ?
C22 H22 . 0.9300 ?
C23 H23A . 0.9600 ?
C23 H23B . 0.9600 ?
C23 H23C . 0.9600 ?
C24 C29 . 1.412(4) ?
C24 C25 3_666 1.427(4) ?
C25 C26 . 1.391(4) ?
C25 C24 3_666 1.427(4) ?
C25 C39 . 1.458(4) ?
C26 C27 . 1.372(4) ?
C26 H26 . 0.9300 ?
C27 C28 . 1.382(4) ?
C27 C46 . 1.500(4) ?
C28 C29 3_666 1.388(4) ?
C28 H28 . 0.9300 ?
C29 C28 3_666 1.388(4) ?
C29 C30 . 1.485(4) ?
C30 C31 . 1.491(4) ?
C31 C32 . 1.380(5) ?
C31 C36 . 1.386(5) ?
C32 C33 . 1.378(5) ?
C32 H32 . 0.9300 ?
C33 C34 . 1.363(6) ?
C33 H33 . 0.9300 ?
C34 C35 . 1.363(6) ?
C34 H34 . 0.9300 ?
C35 C36 . 1.380(5) ?
C35 H35 . 0.9300 ?
C36 H36 . 0.9300 ?
C37 C38 . 1.517(7) ?
C37 H37A . 0.9700 ?
C37 H37B . 0.9700 ?
C38 H38A . 0.9700 ?
C38 H38B . 0.9700 ?
C37' C38' . 1.512(13) ?
C37' H37C . 0.9700 ?
C37' H37D . 0.9700 ?
C38' H38C . 0.9700 ?
C38' H38D . 0.9700 ?
C39 C40 . 1.490(5) ?
C40 C41 . 1.363(5) ?
C40 C45 . 1.386(5) ?
C41 C42 . 1.389(6) ?
C41 H41 . 0.9300 ?
C42 C43 . 1.366(7) ?
C42 H42 . 0.9300 ?
C43 C44 . 1.323(7) ?
C43 H43 . 0.9300 ?
C44 C45 . 1.382(6) ?
C44 H44 . 0.9300 ?
C45 H45 . 0.9300 ?
C46 H46A . 0.9600 ?
C46 H46B . 0.9600 ?
C46 H46C . 0.9600 ?
C47 C48 . 1.505(10) ?
C47 H47A . 0.9600 ?
C47 H47B . 0.9600 ?
C47 H47C . 0.9600 ?
C48 H48A . 0.9700 ?
C48 H48B . 0.9700 ?

loop_
_geom_hbond_atom_site_label_D
_geom_hbond_atom_site_label_H
_geom_hbond_atom_site_label_A
_geom_hbond_site_symmetry_A
_geom_hbond_distance_DH
_geom_hbond_distance_HA
_geom_hbond_distance_DA
_geom_hbond_angle_DHA
O3 H4 O2W . 0.82 2.20 2.96(2) 154.3
O1W H1W1 Cl1 4_575 0.820(17) 2.543(16) 3.355(4) 171(4)
O1W H1W2 Cl2 . 0.818(17) 2.559(17) 3.374(4) 174(3)
O2W H2W1 O3W . 0.85 1.86 2.71(3) 178.5
O2W H2W2 O3 . 0.97 2.27 2.96(2) 127.3

loop_
_geom_torsion_atom_site_label_1
_geom_torsion_atom_site_label_2
_geom_torsion_atom_site_label_3
_geom_torsion_atom_site_label_4
_geom_torsion_site_symmetry_1
_geom_torsion_site_symmetry_2
_geom_torsion_site_symmetry_3
_geom_torsion_site_symmetry_4
_geom_torsion
_geom_torsion_publ_flag
N2 Cu1 O1 C1 . . . 3_767 117.9(3) ?
O1 Cu1 O1 C1 3_767 . . 3_767 -168.0(3) ?
N1 Cu1 O1 C1 . . . 3_767 30.2(3) ?
Cl1 Cu1 O1 C1 . . . 3_767 -70.0(3) ?
Cu1 Cu1 O1 C1 3_767 . . 3_767 -168.0(3) ?
N2 Cu1 O1 Cu1 . . . 3_767 -74.1(2) ?
O1 Cu1 O1 Cu1 3_767 . . 3_767 0.0 ?
N1 Cu1 O1 Cu1 . . . 3_767 -161.78(11) ?
Cl1 Cu1 O1 Cu1 . . . 3_767 97.99(9) ?
N4 Cu2 O2 C24 . . . . -121.0(3) ?
O2 Cu2 O2 C24 3_666 . . . 163.3(3) ?
N3 Cu2 O2 C24 . . . . -34.6(3) ?
Cl2 Cu2 O2 C24 . . . . 65.8(3) ?
Cu2 Cu2 O2 C24 3_666 . . . 163.3(3) ?
N4 Cu2 O2 Cu2 . . . 3_666 75.7(2) ?
O2 Cu2 O2 Cu2 3_666 . . 3_666 0.0 ?
N3 Cu2 O2 Cu2 . . . 3_666 162.08(12) ?
Cl2 Cu2 O2 Cu2 . . . 3_666 -97.55(9) ?
N2 Cu1 N1 C7 . . . 3_767 -162.5(3) ?
O1 Cu1 N1 C7 3_767 . . 3_767 -75.0(4) ?
O1 Cu1 N1 C7 . . . 3_767 -14.2(3) ?
Cl1 Cu1 N1 C7 . . . 3_767 86.8(3) ?
Cu1 Cu1 N1 C7 3_767 . . 3_767 -28.9(3) ?
N2 Cu1 N1 C14 . . . . 17.0(2) ?
O1 Cu1 N1 C14 3_767 . . . 104.5(3) ?
O1 Cu1 N1 C14 . . . . 165.2(2) ?
Cl1 Cu1 N1 C14 . . . . -93.8(2) ?
Cu1 Cu1 N1 C14 3_767 . . . 150.57(19) ?
O1 Cu1 N2 C16 3_767 . . . 8.0(3) ?
N1 Cu1 N2 C16 . . . . 167.4(3) ?
O1 Cu1 N2 C16 . . . . 79.5(4) ?
Cl1 Cu1 N2 C16 . . . . -92.3(3) ?
Cu1 Cu1 N2 C16 3_767 . . . 31.3(3) ?
O1 Cu1 N2 C15 3_767 . . . -157.8(2) ?
N1 Cu1 N2 C15 . . . . 1.5(2) ?
O1 Cu1 N2 C15 . . . . -86.4(3) ?
Cl1 Cu1 N2 C15 . . . . 101.9(2) ?
Cu1 Cu1 N2 C15 3_767 . . . -134.6(2) ?
N4 Cu2 N3 C30 . . . . 164.0(3) ?
O2 Cu2 N3 C30 3_666 . . . 75.9(4) ?
O2 Cu2 N3 C30 . . . . 16.4(3) ?
Cl2 Cu2 N3 C30 . . . . -85.8(3) ?
Cu2 Cu2 N3 C30 3_666 . . . 30.8(3) ?
N4 Cu2 N3 C37' . . . . 3.1(6) ?
O2 Cu2 N3 C37' 3_666 . . . -85.0(6) ?
O2 Cu2 N3 C37' . . . . -144.4(6) ?
Cl2 Cu2 N3 C37' . . . . 113.3(6) ?
Cu2 Cu2 N3 C37' 3_666 . . . -130.1(6) ?
N4 Cu2 N3 C37 . . . . -19.5(3) ?
O2 Cu2 N3 C37 3_666 . . . -107.6(4) ?
O2 Cu2 N3 C37 . . . . -167.0(3) ?
Cl2 Cu2 N3 C37 . . . . 90.7(3) ?
Cu2 Cu2 N3 C37 3_666 . . . -152.7(2) ?
O2 Cu2 N4 C39 3_666 . . . -6.0(3) ?
N3 Cu2 N4 C39 . . . . -165.3(3) ?
O2 Cu2 N4 C39 . . . . -78.8(4) ?
Cl2 Cu2 N4 C39 . . . . 94.1(3) ?
Cu2 Cu2 N4 C39 3_666 . . . -30.1(4) ?
O2 Cu2 N4 C38' 3_666 . . . -175.0(6) ?
N3 Cu2 N4 C38' . . . . 25.6(6) ?
O2 Cu2 N4 C38' . . . . 112.1(6) ?
Cl2 Cu2 N4 C38' . . . . -74.9(6) ?
Cu2 Cu2 N4 C38' 3_666 . . . 160.9(6) ?
O2 Cu2 N4 C38 3_666 . . . 153.1(3) ?
N3 Cu2 N4 C38 . . . . -6.2(3) ?
O2 Cu2 N4 C38 . . . . 80.3(3) ?
Cl2 Cu2 N4 C38 . . . . -106.8(3) ?
Cu2 Cu2 N4 C38 3_666 . . . 129.0(3) ?
O1 C1 C2 C3 3_767 . . . -178.2(3) ?
C6 C1 C2 C3 . . . . 2.5(4) ?
O1 C1 C2 C16 3_767 . . . 6.2(5) ?
C6 C1 C2 C16 . . . . -173.1(3) ?
C1 C2 C3 C4 . . . . -1.0(5) ?
C16 C2 C3 C4 . . . . 174.8(3) ?
C2 C3 C4 C5 . . . . -0.9(5) ?
C2 C3 C4 C23 . . . . -179.2(3) ?
C3 C4 C5 C6 . . . . 1.3(5) ?
C23 C4 C5 C6 . . . . 179.7(3) ?
C4 C5 C6 C1 . . . . 0.2(5) ?
C4 C5 C6 C7 . . . . -179.0(3) ?
O1 C1 C6 C5 3_767 . . . 178.6(3) ?
C2 C1 C6 C5 . . . . -2.1(4) ?
O1 C1 C6 C7 3_767 . . . -2.3(5) ?
C2 C1 C6 C7 . . . . 177.0(3) ?
C5 C6 C7 N1 . . . 3_767 165.9(3) ?
C1 C6 C7 N1 . . . 3_767 -13.2(5) ?
C5 C6 C7 C8 . . . . -15.8(4) ?
C1 C6 C7 C8 . . . . 165.1(3) ?
N1 C7 C8 C13 3_767 . . . -55.5(4) ?
C6 C7 C8 C13 . . . . 126.2(3) ?
N1 C7 C8 C9 3_767 . . . 120.7(3) ?
C6 C7 C8 C9 . . . . -57.6(4) ?
C13 C8 C9 C10 . . . . 2.4(5) ?
C7 C8 C9 C10 . . . . -173.9(3) ?
C8 C9 C10 C11 . . . . -1.6(5) ?
C9 C10 C11 C12 . . . . -0.2(6) ?
C10 C11 C12 C13 . . . . 1.1(6) ?
C9 C8 C13 C12 . . . . -1.5(5) ?
C7 C8 C13 C12 . . . . 174.7(3) ?
C11 C12 C13 C8 . . . . -0.3(6) ?
C7 N1 C14 C15 3_767 . . . 146.7(3) ?
Cu1 N1 C14 C15 . . . . -32.8(4) ?
N1 C14 C15 N2 . . . . 35.9(5) ?
C16 N2 C15 C14 . . . . 172.2(3) ?
Cu1 N2 C15 C14 . . . . -20.5(4) ?
C15 N2 C16 C2 . . . . 169.5(3) ?
Cu1 N2 C16 C2 . . . . 5.0(5) ?
C15 N2 C16 C17 . . . . -7.4(5) ?
Cu1 N2 C16 C17 . . . . -171.8(2) ?
C3 C2 C16 N2 . . . . 169.0(3) ?
C1 C2 C16 N2 . . . . -15.4(5) ?
C3 C2 C16 C17 . . . . -14.1(4) ?
C1 C2 C16 C17 . . . . 161.5(3) ?
N2 C16 C17 C18 . . . . 95.3(4) ?
C2 C16 C17 C18 . . . . -81.7(4) ?
N2 C16 C17 C22 . . . . -80.7(4) ?
C2 C16 C17 C22 . . . . 102.3(4) ?
C22 C17 C18 C19 . . . . 1.7(5) ?
C16 C17 C18 C19 . . . . -174.4(3) ?
C17 C18 C19 C20 . . . . -1.2(6) ?
C18 C19 C20 C21 . . . . -0.4(6) ?
C19 C20 C21 C22 . . . . 1.3(7) ?
C20 C21 C22 C17 . . . . -0.7(6) ?
C18 C17 C22 C21 . . . . -0.8(5) ?
C16 C17 C22 C21 . . . . 175.3(3) ?
Cu2 O2 C24 C29 3_666 . . . -170.8(2) ?
Cu2 O2 C24 C29 . . . . 31.4(4) ?
Cu2 O2 C24 C25 3_666 . . 3_666 10.0(5) ?
Cu2 O2 C24 C25 . . . 3_666 -147.8(2) ?
C24 C25 C26 C27 3_666 . . . -0.5(5) ?
C39 C25 C26 C27 . . . . -175.7(3) ?
C25 C26 C27 C28 . . . . 0.5(5) ?
C25 C26 C27 C46 . . . . 177.1(3) ?
C26 C27 C28 C29 . . . 3_666 0.3(5) ?
C46 C27 C28 C29 . . . 3_666 -176.2(3) ?
O2 C24 C29 C28 . . . 3_666 179.7(3) ?
C25 C24 C29 C28 3_666 . . 3_666 -1.1(5) ?
O2 C24 C29 C30 . . . . -0.9(5) ?
C25 C24 C29 C30 3_666 . . . 178.3(3) ?
C37' N3 C30 C29 . . . . 161.7(6) ?
C37 N3 C30 C29 . . . . -172.6(3) ?
Cu2 N3 C30 C29 . . . . 3.5(4) ?
C37' N3 C30 C31 . . . . -17.9(7) ?
C37 N3 C30 C31 . . . . 7.9(5) ?
Cu2 N3 C30 C31 . . . . -176.1(2) ?
C28 C29 C30 N3 3_666 . . . 162.3(3) ?
C24 C29 C30 N3 . . . . -17.1(5) ?
C28 C29 C30 C31 3_666 . . . -18.1(4) ?
C24 C29 C30 C31 . . . . 162.5(3) ?
N3 C30 C31 C32 . . . . 121.2(4) ?
C29 C30 C31 C32 . . . . -58.4(4) ?
N3 C30 C31 C36 . . . . -56.2(4) ?
C29 C30 C31 C36 . . . . 124.2(3) ?
C36 C31 C32 C33 . . . . 2.3(5) ?
C30 C31 C32 C33 . . . . -175.2(3) ?
C31 C32 C33 C34 . . . . -1.7(6) ?
C32 C33 C34 C35 . . . . 0.2(6) ?
C33 C34 C35 C36 . . . . 0.7(6) ?
C34 C35 C36 C31 . . . . 0.0(6) ?
C32 C31 C36 C35 . . . . -1.5(5) ?
C30 C31 C36 C35 . . . . 176.0(3) ?
C30 N3 C37 C38 . . . . -142.6(4) ?
C37' N3 C37 C38 . . . . -49.3(12) ?
Cu2 N3 C37 C38 . . . . 40.7(5) ?
C39 N4 C38 C37 . . . . -167.8(4) ?
C38' N4 C38 C37 . . . . -57.4(10) ?
Cu2 N4 C38 C37 . . . . 30.5(5) ?
N3 C37 C38 N4 . . . . -46.5(6) ?
C30 N3 C37' C38' . . . . 166.6(7) ?
C37 N3 C37' C38' . . . . 65.7(14) ?
Cu2 N3 C37' C38' . . . . -30.9(10) ?
C39 N4 C38' C37' . . . . 143.6(8) ?
C38 N4 C38' C37' . . . . 55.2(10) ?
Cu2 N4 C38' C37' . . . . -46.7(10) ?
N3 C37' C38' N4 . . . . 52.5(12) ?
C38' N4 C39 C25 . . . . 163.2(7) ?
C38 N4 C39 C25 . . . . -161.6(4) ?
Cu2 N4 C39 C25 . . . . -4.0(5) ?
C38' N4 C39 C40 . . . . -19.2(8) ?
C38 N4 C39 C40 . . . . 16.0(5) ?
Cu2 N4 C39 C40 . . . . 173.6(2) ?
C26 C25 C39 N4 . . . . -173.4(3) ?
C24 C25 C39 N4 3_666 . . . 11.7(5) ?
C26 C25 C39 C40 . . . . 9.0(5) ?
C24 C25 C39 C40 3_666 . . . -165.9(3) ?
N4 C39 C40 C41 . . . . -95.9(4) ?
C25 C39 C40 C41 . . . . 81.8(4) ?
N4 C39 C40 C45 . . . . 83.3(4) ?
C25 C39 C40 C45 . . . . -99.0(4) ?
C45 C40 C41 C42 . . . . -1.5(5) ?
C39 C40 C41 C42 . . . . 177.6(3) ?
C40 C41 C42 C43 . . . . 2.5(6) ?
C41 C42 C43 C44 . . . . -2.3(7) ?
C42 C43 C44 C45 . . . . 1.2(7) ?
C43 C44 C45 C40 . . . . -0.2(6) ?
C41 C40 C45 C44 . . . . 0.4(5) ?
C39 C40 C45 C44 . . . . -178.8(3) ?
